data_2106242
loop_
_publ_author_name
'Bats, J.W.'

_publ_section_title
;
 A refinement of dicyanotrisulfane at 100 K
;
_journal_name_full 'Acta Crystallographica B (24,1968-38,1982)'
_journal_page_first 2264
_journal_page_last 2266
_journal_volume 33
_journal_year 1977
_chemical_formula_sum 'C2 N2 S3'
_chemical_name_systematic 'S3 (C N)2'
_space_group_IT_number 62
_symmetry_space_group_name_Hall '-P 2ac 2n'
_symmetry_space_group_name_H-M 'P n m a'
_cell_angle_alpha 90
_cell_angle_beta 90
_cell_angle_gamma 90
_cell_formula_units_Z 4
_cell_length_a 10.06
_cell_length_b 12.715
_cell_length_c 4.24
_cell_volume 542.351
_citation_journal_id_ASTM ACBCAR
_cod_data_source_file Bats_ACBCAR_1977_570.cif
_cod_data_source_block C2N2S3
_cod_original_cell_volume 542.3507
_cod_database_code 2106242

loop_
_symmetry_equiv_pos_as_xyz
x,y,z
-x+1/2,-y,z+1/2
x+1/2,-y+1/2,-z+1/2
-x,y+1/2,-z
-x,-y,-z
x-1/2,y,-z-1/2
-x-1/2,y-1/2,z-1/2
x,-y-1/2,z

loop_
_atom_site_label
_atom_site_type_symbol
_atom_site_fract_x
_atom_site_fract_y
_atom_site_fract_z
_atom_site_occupancy
_atom_site_U_iso_or_equiv
N1 N-3 0.19564 0.10122 0.61884 1 0.0
C1 C+2 0.2941 0.11045 0.48149 1 0.0
S1 S 0.52003 0.25 0.48647 1 0.0
S2 S 0.43631 0.12073 0.26715 1 0.0
